data_7215692
loop_
_publ_author_name
'Singh, Shiv Shankar'
'Thakur, Tejender S.'

_publ_section_title
;
 New crystalline salt forms of levofloxacin: conformational analysis and
 attempts towards the crystal structure prediction of the anhydrous form
;
_journal_issue 20
_journal_name_full CrystEngComm
_journal_page_first 4215
_journal_paper_doi 10.1039/c4ce00263f
_journal_volume 16
_journal_year 2014
_chemical_absolute_configuration unk
_chemical_compound_source 'see text'
_chemical_formula_moiety 'C18 H21 F N3 O4, C8.58 H8 O3.16,  0.42(C O2)'
_chemical_formula_sum 'C27 H29 F N3 O8'
_chemical_formula_weight 542.53
_chemical_name_common 'Levofloxacin Tetramethylene glutaric acid salt'
_chemical_name_systematic ?
_space_group_IT_number 5
_symmetry_cell_setting monoclinic
_symmetry_Int_Tables_number 5
_symmetry_space_group_name_Hall 'C 2y'
_symmetry_space_group_name_H-M 'C 1 2 1'
_atom_sites_solution_hydrogens geom
_cell_angle_alpha 90
_cell_angle_beta 93.800(7)
_cell_angle_gamma 90
_cell_formula_units_Z 4
_cell_length_a 18.1030(12)
_cell_length_b 6.7410(4)
_cell_length_c 23.9230(17)
_cell_measurement_reflns_used 11200
_cell_measurement_temperature 293(2)
_cell_measurement_theta_max 27.5
_cell_measurement_theta_min 2.5
_cell_volume 2913.0(3)
_computing_cell_refinement
;
CrystalClear-SM Expert 2.1 b24 (Rigaku, 2012)
;
_computing_data_collection
;
CrystalClear-SM Expert 2.1 b24 (Rigaku, 2012)
;
_computing_data_reduction
;
CrystalClear-SM Expert 2.1 b24 (Rigaku, 2012)
;
_computing_publication_material 'PLATON (Spek, 2003)'
_computing_structure_refinement 'SHELXL-97 (Sheldrick, 1997)'
_diffrn_ambient_temperature 293(2)
_diffrn_detector CCD
_diffrn_detector_area_resol_mean 28.5714
_diffrn_measured_fraction_theta_full 0.992
_diffrn_measured_fraction_theta_max 0.984
_diffrn_measurement_details
;
scan:
    Number of images: 200
               Slice: -30.0000 - 70.0000
         Image width: 0.5000
            Exp time: 16.0000
       Rotation axis: Omega
               Omega: 0.0000
               Kappa: 60.0000
                 Phi: 0.0000
                 XTD: 44.9019
              2theta: -20.0624
scan:
    Number of images: 200
               Slice: -30.0000 - 70.0000
         Image width: 0.5000
            Exp time: 16.0000
       Rotation axis: Omega
               Omega: 0.0000
               Kappa: 60.0000
                 Phi: 90.0000
                 XTD: 44.9019
              2theta: -20.0624
scan:
    Number of images: 200
               Slice: -110.0000 - -10.0000
         Image width: 0.5000
            Exp time: 16.0000
       Rotation axis: Omega
               Omega: 0.0000
               Kappa: -60.0000
                 Phi: 180.0000
                 XTD: 44.9019
              2theta: -20.0624
scan:
    Number of images: 200
               Slice: -110.0000 - -10.0000
         Image width: 0.5000
            Exp time: 16.0000
       Rotation axis: Omega
               Omega: 0.0000
               Kappa: -60.0000
                 Phi: 270.0000
                 XTD: 44.9019
              2theta: -20.0624

;
_diffrn_measurement_device
;
AFC12 (Right): Kappa 3 circle
;
_diffrn_measurement_device_type
;
Rigaku Saturn724+ (4x4 bin mode)
;
_diffrn_measurement_method 'profile data from \w-scans'
_diffrn_measurement_specimen_support Loop
_diffrn_orient_matrix_type FS_PROCESS
_diffrn_orient_matrix_UB_11 0.054065
_diffrn_orient_matrix_UB_12 0.005759
_diffrn_orient_matrix_UB_13 -0.006463
_diffrn_orient_matrix_UB_21 -0.012199
_diffrn_orient_matrix_UB_22 0.000921
_diffrn_orient_matrix_UB_23 -0.041446
_diffrn_orient_matrix_UB_31 -0.002023
_diffrn_orient_matrix_UB_32 0.148386
_diffrn_orient_matrix_UB_33 0.000508
_diffrn_radiation_monochromator Confocal
_diffrn_radiation_probe x-ray
_diffrn_radiation_type MoK\a
_diffrn_radiation_wavelength 0.71073
_diffrn_reflns_av_R_equivalents 0.091
_diffrn_reflns_av_unetI/netI 0.142
_diffrn_reflns_limit_h_max 8
_diffrn_reflns_limit_h_min -7
_diffrn_reflns_limit_k_max 22
_diffrn_reflns_limit_k_min -21
_diffrn_reflns_limit_l_max 16
_diffrn_reflns_limit_l_min -30
_diffrn_reflns_number 22896
_diffrn_reflns_reduction_process
;
;
_diffrn_reflns_theta_full 25.24
_diffrn_reflns_theta_max 27.44
_diffrn_reflns_theta_min 2.46
_diffrn_reflns_transf_matrix_11 0.054065
_diffrn_reflns_transf_matrix_12 0.005759
_diffrn_reflns_transf_matrix_13 -0.006463
_diffrn_reflns_transf_matrix_21 -0.012199
_diffrn_reflns_transf_matrix_22 0.000921
_diffrn_reflns_transf_matrix_23 -0.041446
_diffrn_reflns_transf_matrix_31 -0.002023
_diffrn_reflns_transf_matrix_32 0.148386
_diffrn_reflns_transf_matrix_33 0.000508
_diffrn_source MicroMax003_Mo
_diffrn_source_current 1.0
_diffrn_source_power 0.1
_diffrn_source_voltage 50.0
_exptl_absorpt_coefficient_mu 0.096
_exptl_absorpt_correction_T_max 1.000
_exptl_absorpt_correction_T_min 0.758
_exptl_absorpt_correction_type multi-scan
_exptl_crystal_colour colorless
_exptl_crystal_density_diffrn 1.237
_exptl_crystal_density_method 'Not Measured'
_exptl_crystal_description fiber
_exptl_crystal_F_000 1140
_exptl_crystal_size_max 0.320
_exptl_crystal_size_mid 0.080
_exptl_crystal_size_min 0.040
_refine_diff_density_max 0.429
_refine_diff_density_min -0.291
_refine_diff_density_rms 0.094
_refine_ls_abs_structure_details 'Flack H.D. (1983), Acta Cryst. A39, 876-881'
_refine_ls_abs_structure_Flack 0.0(10)
_refine_ls_extinction_method none
_refine_ls_goodness_of_fit_ref 0.996
_refine_ls_hydrogen_treatment constr
_refine_ls_matrix_type full
_refine_ls_number_parameters 350
_refine_ls_number_reflns 6197
_refine_ls_number_restraints 1
_refine_ls_restrained_S_all 0.996
_refine_ls_R_factor_all 0.1699
_refine_ls_R_factor_gt 0.0887
_refine_ls_shift/su_max 0.000
_refine_ls_shift/su_mean 0.000
_refine_ls_structure_factor_coef Fsqd
_refine_ls_weighting_details 'W=1/[\S^2^(FO^2^)+(0.1324P)^2^] WHERE P=(FO^2^+2FC^2^)/3'
_refine_ls_weighting_scheme calc
_refine_ls_wR_factor_gt 0.2253
_refine_ls_wR_factor_ref 0.2615
_reflns_number_gt 2848
_reflns_number_total 6197
_reflns_threshold_expression 'I > 2\s(I)'
_cod_data_source_file c4ce00263f2.cif
_cod_data_source_block LevoTMGlutaricAcid293K
_cod_depositor_comments
;
The following automatic conversions were performed:

'_symmetry_cell_setting' value 'Monoclinic' changed to 'monoclinic'
according to
/usr/data/users/saulius/crontab/automatic-downloads/current/RSC/lib/dictionaries/cif_core.dic
dictionary named 'cif_core.dic' version 2.4.2 from
2011-04-26.

'_exptl_absorpt_correction_type' value 'Multi-scan'
changed to 'multi-scan' according to
/usr/data/users/saulius/crontab/automatic-downloads/current/RSC/lib/dictionaries/cif_core.dic
dictionary named 'cif_core.dic' version 2.4.2 from 2011-04-26.

Automatic conversion script
Id: cif_fix_values 2281 2013-09-26 08:29:07Z andrius 
;
_cod_original_sg_symbol_H-M 'C 2'
_cod_database_code 7215692

loop_
_symmetry_equiv_pos_site_id
_symmetry_equiv_pos_as_xyz
1 x,y,z
2 -x,y,-z
3 1/2+x,1/2+y,z
4 1/2-x,1/2+y,-z

loop_
_atom_site_aniso_label
_atom_site_aniso_U_11
_atom_site_aniso_U_22
_atom_site_aniso_U_33
_atom_site_aniso_U_23
_atom_site_aniso_U_13
_atom_site_aniso_U_12
F1 0.0325(17) 0.088(3) 0.081(2) 0.010(3) 0.0104(15) 0.011(2)
O1 0.051(3) 0.082(4) 0.078(3) -0.009(4) -0.010(2) 0.010(4)
O2 0.069(3) 0.071(3) 0.057(3) -0.001(4) -0.009(2) 0.002(4)
O3 0.062(3) 0.055(3) 0.051(3) 0.000(3) 0.0090(19) 0.002(3)
O4 0.045(2) 0.071(3) 0.053(2) -0.004(3) 0.0128(18) -0.010(3)
N1 0.036(2) 0.041(3) 0.058(3) 0.004(3) 0.002(2) 0.004(3)
N2 0.052(3) 0.061(4) 0.064(3) 0.017(4) -0.006(2) -0.016(4)
N3 0.070(4) 0.102(6) 0.058(4) -0.009(4) 0.008(3) -0.004(4)
C1 0.041(3) 0.033(4) 0.064(4) -0.014(4) 0.000(3) 0.000(4)
C2 0.045(3) 0.025(3) 0.052(3) -0.004(4) -0.004(3) 0.009(4)
C3 0.046(3) 0.025(3) 0.054(4) 0.005(4) 0.003(3) 0.002(4)
C4 0.045(3) 0.036(4) 0.054(3) 0.012(4) 0.012(3) 0.012(4)
C5 0.032(3) 0.032(3) 0.072(4) 0.021(4) 0.004(3) -0.004(4)
C6 0.042(3) 0.039(4) 0.054(4) 0.010(4) -0.005(3) -0.011(4)
C7 0.046(3) 0.040(4) 0.050(3) 0.009(4) 0.010(3) 0.009(4)
C8 0.041(3) 0.024(3) 0.052(3) -0.001(4) 0.005(2) -0.005(4)
C9 0.040(3) 0.031(3) 0.055(4) 0.002(4) 0.009(3) -0.002(4)
C10 0.062(4) 0.042(4) 0.057(4) -0.009(5) -0.003(3) 0.005(5)
C11 0.045(4) 0.058(4) 0.050(4) 0.007(4) 0.013(3) -0.003(3)
C12 0.036(3) 0.064(5) 0.055(4) 0.001(4) 0.009(2) -0.014(4)
C13 0.048(4) 0.065(5) 0.060(4) -0.008(4) 0.013(3) 0.008(4)
C14 0.047(4) 0.061(5) 0.045(4) 0.016(4) -0.002(3) -0.009(3)
C15 0.065(5) 0.111(7) 0.071(5) -0.006(6) 0.013(4) -0.028(6)
C16 0.056(4) 0.075(6) 0.087(6) 0.011(5) -0.004(4) -0.013(4)
C17 0.028(3) 0.077(6) 0.068(5) 0.020(4) -0.007(3) -0.015(3)
C18 0.145(10) 0.170(13) 0.085(7) -0.046(8) 0.023(6) -0.048(9)
C19 0.054(4) 0.104(7) 0.063(5) 0.014(5) 0.003(3) 0.017(5)
C20 0.099(8) 0.185(14) 0.079(6) 0.020(8) 0.010(5) 0.013(8)
C21 0.146(12) 0.176(16) 0.160(12) 0.083(12) 0.062(9) 0.023(11)
C22 0.162(12) 0.175(15) 0.114(9) 0.040(9) 0.019(8) 0.056(11)
C23 0.073(6) 0.131(9) 0.100(7) 0.049(7) -0.016(5) -0.013(6)

loop_
_atom_site_label
_atom_site_type_symbol
_atom_site_thermal_displace_type
_atom_site_fract_x
_atom_site_fract_y
_atom_site_fract_z
_atom_site_occupancy
_atom_site_U_iso_or_equiv
_atom_site_calc_flag
F1 F Uani 0.02222(17) 0.3837(9) 0.93695(15) 1.000 0.0669(13) .
O1 O Uani 0.4626(2) 0.3867(10) 1.07531(19) 1.000 0.0710(19) .
O2 O Uani 0.3674(2) 0.3885(10) 1.12849(18) 1.000 0.0663(17) .
O3 O Uani 0.2363(2) 0.3820(9) 1.08281(17) 1.000 0.0558(17) .
O4 O Uani 0.2338(2) 0.3912(9) 0.83073(16) 1.000 0.0559(14) .
N1 N Uani 0.3249(2) 0.3951(9) 0.9302(2) 1.000 0.0451(16) .
N2 N Uani 0.0822(3) 0.3726(11) 0.8325(2) 1.000 0.0594(19) .
N3 N Uani 0.0150(4) 0.2798(13) 0.7261(3) 1.000 0.077(3) .
C1 C Uani 0.3686(3) 0.3955(12) 0.9777(3) 1.000 0.046(2) .
C2 C Uani 0.3423(3) 0.3884(12) 1.0302(2) 1.000 0.0410(17) .
C3 C Uani 0.2636(3) 0.3822(13) 1.0354(2) 1.000 0.0417(19) .
C4 C Uani 0.1387(3) 0.3817(12) 0.9844(2) 1.000 0.0446(19) .
C5 C Uani 0.0974(3) 0.3788(11) 0.9355(3) 1.000 0.0453(19) .
C6 C Uani 0.1264(3) 0.3820(12) 0.8821(2) 1.000 0.045(2) .
C7 C Uani 0.2036(3) 0.3884(13) 0.8818(2) 1.000 0.0450(19) .
C8 C Uani 0.2483(3) 0.3961(11) 0.9325(2) 1.000 0.0389(17) .
C9 C Uani 0.2164(3) 0.3868(13) 0.9836(2) 1.000 0.0417(19) .
C10 C Uani 0.3958(4) 0.3818(13) 1.0790(3) 1.000 0.054(2) .
C11 C Uani 0.3054(3) 0.4961(12) 0.8330(3) 1.000 0.051(2) .
C12 C Uani 0.3586(3) 0.3977(13) 0.8751(3) 1.000 0.051(2) .
C13 C Uani 0.3814(4) 0.1925(11) 0.8588(3) 1.000 0.057(3) .
C14 C Uani 0.0879(4) 0.5106(12) 0.7873(3) 1.000 0.051(3) .
C15 C Uani 0.0846(4) 0.3991(18) 0.7323(3) 1.000 0.082(3) .
C16 C Uani 0.0115(4) 0.1399(14) 0.7732(3) 1.000 0.073(3) .
C17 C Uani 0.0146(3) 0.2557(12) 0.8270(3) 1.000 0.058(3) .
C18 C Uani 0.0050(7) 0.181(2) 0.6708(4) 1.000 0.133(6) .
O5B O Uiso 0.4235(10) 0.078(4) 0.7157(6) 0.52(3) 0.113(7) .
O6B O Uiso 0.3445(13) -0.156(4) 0.7312(7) 0.52(3) 0.125(8) .
O7A O Uiso 0.2305(10) -0.269(4) 0.7073(9) 0.58(3) 0.133(6) .
O8A O Uiso 0.1429(10) -0.222(3) 0.6399(9) 0.58(3) 0.144(7) .
C19 C Uani 0.2722(4) 0.1084(15) 0.6309(3) 1.000 0.074(3) .
C20 C Uani 0.3315(6) 0.164(2) 0.5887(4) 1.000 0.121(6) .
C21 C Uani 0.3018(8) 0.323(3) 0.5534(6) 1.000 0.158(8) .
C22 C Uani 0.2204(8) 0.319(3) 0.5553(5) 1.000 0.150(7) .
C23 C Uani 0.2047(5) 0.2365(19) 0.6101(4) 1.000 0.102(4) .
C24B C Uiso 0.2921(11) 0.146(4) 0.6939(8) 0.52(3) 0.066(6) .
C25B C Uiso 0.3645(13) 0.024(6) 0.7158(10) 0.52(3) 0.074(7) .
C26A C Uiso 0.2705(16) -0.114(5) 0.6211(11) 0.58(3) 0.117(9) .
C27A C Uiso 0.2018(10) -0.190(3) 0.6615(10) 0.58(3) 0.085(7) .
C24A C Uiso 0.3025(11) 0.215(4) 0.6869(8) 0.48(3) 0.066(7) .
O5A O Uiso 0.4284(9) 0.206(4) 0.7116(6) 0.48(3) 0.105(7) .
O6A O Uiso 0.3690(11) -0.072(4) 0.7268(7) 0.48(3) 0.079(7) .
C25A C Uiso 0.3645(13) 0.122(5) 0.7089(9) 0.48(3) 0.083(8) .
C26B C Uiso 0.2474(15) -0.128(5) 0.6301(10) 0.42(3) 0.071(7) .
O7B O Uiso 0.2332(13) -0.186(4) 0.7274(10) 0.42(3) 0.119(8) .
O8B O Uiso 0.1310(13) -0.165(4) 0.6728(13) 0.42(3) 0.140(10) .
C27B C Uiso 0.192(2) -0.164(7) 0.699(2) 0.42(3) 0.137(14) .
H1 H Uiso 0.41960 0.40100 0.97500 1.000 0.0560 calc
H2 H Uiso 0.32340 0.35840 1.12500 1.000 0.0990 calc
H3 H Uiso -0.02630 0.37270 0.72850 1.000 0.0920 calc
H4 H Uiso 0.11620 0.38030 1.01830 1.000 0.0530 calc
H11A H Uiso 0.29840 0.63340 0.84350 1.000 0.0610 calc
H11B H Uiso 0.32540 0.49370 0.79640 1.000 0.0610 calc
H12 H Uiso 0.40340 0.47970 0.87910 1.000 0.0610 calc
H13A H Uiso 0.41640 0.14060 0.88690 1.000 0.0860 calc
H13B H Uiso 0.40370 0.19780 0.82350 1.000 0.0860 calc
H13C H Uiso 0.33860 0.10820 0.85540 1.000 0.0860 calc
H14A H Uiso 0.13420 0.58270 0.79220 1.000 0.0610 calc
H14B H Uiso 0.04760 0.60560 0.78710 1.000 0.0610 calc
H15A H Uiso 0.08590 0.49220 0.70140 1.000 0.0980 calc
H15B H Uiso 0.12710 0.31190 0.73120 1.000 0.0980 calc
H16A H Uiso 0.05270 0.04800 0.77350 1.000 0.0880 calc
H16B H Uiso -0.03410 0.06410 0.76920 1.000 0.0880 calc
H17A H Uiso -0.02810 0.34280 0.82730 1.000 0.0700 calc
H17B H Uiso 0.01310 0.16530 0.85850 1.000 0.0700 calc
H18A H Uiso 0.04520 0.09030 0.66650 1.000 0.1990 calc
H18B H Uiso 0.00420 0.27850 0.64160 1.000 0.1990 calc
H18C H Uiso -0.04090 0.10870 0.66850 1.000 0.1990 calc
H20A H Uiso 0.37690 0.20660 0.60890 1.000 0.1450 calc
H23A H Uiso 0.16030 0.15570 0.60670 1.000 0.1230 calc
H23B H Uiso 0.19710 0.34270 0.63650 1.000 0.1230 calc
H20B H Uiso 0.34240 0.04980 0.56600 1.000 0.1450 calc
H21A H Uiso 0.31550 0.30420 0.51520 1.000 0.1900 calc
H21B H Uiso 0.32120 0.44950 0.56680 1.000 0.1900 calc
H22A H Uiso 0.20030 0.45200 0.55110 1.000 0.1800 calc
H22B H Uiso 0.19840 0.23680 0.52540 1.000 0.1800 calc

loop_
_atom_type_symbol
_atom_type_description
_atom_type_scat_dispersion_real
_atom_type_scat_dispersion_imag
_atom_type_scat_source
O O 0.0106 0.0060 'International Tables Vol C Tables 4.2.6.8 and 6.1.1.4'
N N 0.0061 0.0033 'International Tables Vol C Tables 4.2.6.8 and 6.1.1.4'
F F 0.0171 0.0103 'International Tables Vol C Tables 4.2.6.8 and 6.1.1.4'
H H 0.0000 0.0000 'International Tables Vol C Tables 4.2.6.8 and 6.1.1.4'
C C 0.0033 0.0016 'International Tables Vol C Tables 4.2.6.8 and 6.1.1.4'

loop_
_geom_angle_atom_site_label_1
_geom_angle_atom_site_label_2
_geom_angle_atom_site_label_3
_geom_angle
_geom_angle_publ_flag
C7 O4 C11 112.0(5) yes
C10 O2 H2 109.00 no
C1 N1 C8 120.0(5) yes
C1 N1 C12 119.8(4) yes
C8 N1 C12 120.2(4) yes
C6 N2 C14 123.3(6) yes
C6 N2 C17 122.4(6) yes
C14 N2 C17 112.7(5) yes
C15 N3 C18 112.5(7) yes
C16 N3 C18 112.7(8) yes
C15 N3 C16 110.3(6) yes
C15 N3 H3 107.00 no
C16 N3 H3 107.00 no
C18 N3 H3 107.00 no
N1 C1 C2 123.7(5) yes
C1 C2 C3 119.0(5) no
C1 C2 C10 118.6(5) no
C3 C2 C10 122.4(5) no
C2 C3 C9 117.0(4) no
O3 C3 C9 121.3(5) yes
O3 C3 C2 121.7(5) yes
C5 C4 C9 119.1(5) no
F1 C5 C6 117.0(5) yes
C4 C5 C6 124.6(5) no
F1 C5 C4 118.4(6) yes
N2 C6 C5 123.0(5) yes
N2 C6 C7 121.1(5) yes
C5 C6 C7 115.9(5) no
O4 C7 C6 117.6(4) yes
C6 C7 C8 120.8(5) no
O4 C7 C8 121.6(5) yes
N1 C8 C7 118.8(5) yes
N1 C8 C9 120.6(5) yes
C7 C8 C9 120.4(5) no
C4 C9 C8 119.2(5) no
C3 C9 C4 121.2(4) no
C3 C9 C8 119.7(5) no
O1 C10 C2 123.2(6) yes
O2 C10 C2 115.9(6) yes
O1 C10 O2 120.7(6) yes
O4 C11 C12 109.6(6) yes
N1 C12 C11 108.5(5) yes
N1 C12 C13 110.8(6) yes
C11 C12 C13 114.1(6) no
N2 C14 C15 109.4(7) yes
N3 C15 C14 109.8(6) yes
N3 C16 C17 108.7(7) yes
N2 C17 C16 110.0(5) yes
N1 C1 H1 118.00 no
C2 C1 H1 118.00 no
C5 C4 H4 120.00 no
C9 C4 H4 120.00 no
O4 C11 H11A 110.00 no
O4 C11 H11B 110.00 no
C12 C11 H11A 110.00 no
C12 C11 H11B 110.00 no
H11A C11 H11B 108.00 no
N1 C12 H12 108.00 no
C11 C12 H12 108.00 no
C13 C12 H12 108.00 no
C12 C13 H13A 110.00 no
C12 C13 H13B 109.00 no
C12 C13 H13C 109.00 no
H13A C13 H13B 109.00 no
H13A C13 H13C 110.00 no
H13B C13 H13C 109.00 no
N2 C14 H14A 110.00 no
N2 C14 H14B 110.00 no
C15 C14 H14A 110.00 no
C15 C14 H14B 110.00 no
H14A C14 H14B 108.00 no
N3 C15 H15A 110.00 no
N3 C15 H15B 110.00 no
C14 C15 H15A 110.00 no
C14 C15 H15B 110.00 no
H15A C15 H15B 108.00 no
N3 C16 H16A 110.00 no
N3 C16 H16B 110.00 no
C17 C16 H16A 110.00 no
C17 C16 H16B 110.00 no
H16A C16 H16B 108.00 no
N2 C17 H17A 110.00 no
N2 C17 H17B 110.00 no
C16 C17 H17A 110.00 no
C16 C17 H17B 110.00 no
H17A C17 H17B 108.00 no
N3 C18 H18A 109.00 no
N3 C18 H18B 110.00 no
N3 C18 H18C 109.00 no
H18A C18 H18B 109.00 no
H18A C18 H18C 109.00 no
H18B C18 H18C 110.00 no
C20 C19 C23 102.7(7) no
C20 C19 C24B 117.6(10) no
C20 C19 C26A 98.3(12) no
C20 C19 C24A 102.9(10) no
C20 C19 C26B 114.8(11) no
C23 C19 C24B 110.4(11) no
C23 C19 C26A 119.5(13) no
C23 C19 C24A 103.9(11) no
C23 C19 C26B 109.0(11) no
C19 C20 C21 108.0(10) no
C20 C21 C22 107.6(13) no
C21 C22 C23 106.7(11) no
C19 C23 C22 107.6(9) no
C19 C24A C25A 110(2) no
C19 C24B C25B 111.5(17) no
O5A C25A O6A 112(2) yes
O5A C25A C24A 122(3) yes
O6A C25A C24A 126(2) yes
O5B C25B O6B 125(3) yes
O5B C25B C24B 126(3) yes
O6B C25B C24B 109(2) yes
C19 C26A C27A 102.6(18) no
O7A C27A C26A 109.7(17) yes
O8A C27A C26A 119(2) yes
O7A C27A O8A 127(2) yes
C19 C20 H20A 110.00 no
C19 C20 H20B 110.00 no
C21 C20 H20A 110.00 no
C21 C20 H20B 110.00 no
H20A C20 H20B 108.00 no
C20 C21 H21A 110.00 no
C20 C21 H21B 110.00 no
C22 C21 H21A 110.00 no
C22 C21 H21B 110.00 no
H21A C21 H21B 108.00 no
C21 C22 H22A 110.00 no
C21 C22 H22B 110.00 no
C23 C22 H22A 110.00 no
C23 C22 H22B 110.00 no
H22A C22 H22B 109.00 no
C19 C23 H23A 110.00 no
C19 C23 H23B 110.00 no
C22 C23 H23A 110.00 no
C22 C23 H23B 110.00 no
H23A C23 H23B 108.00 no
O7B C27B O8B 164(5) yes

loop_
_geom_bond_atom_site_label_1
_geom_bond_atom_site_label_2
_geom_bond_distance
_geom_bond_publ_flag
F1 C5 1.364(6) yes
O1 C10 1.219(8) yes
O2 C10 1.322(8) yes
O3 C3 1.267(6) yes
O4 C7 1.371(6) yes
O4 C11 1.474(8) yes
O2 H2 0.8200 no
O5A C25A 1.29(3) yes
O5B C25B 1.13(3) yes
O6A C25A 1.38(4) yes
O6B C25B 1.33(5) yes
O7A C27A 1.30(3) yes
O8A C27A 1.17(3) yes
O7B C27B 0.99(5) yes
O8B C27B 1.23(5) yes
N1 C8 1.391(7) yes
N1 C1 1.341(8) yes
N1 C12 1.489(8) yes
N2 C17 1.454(9) yes
N2 C14 1.435(10) yes
N2 C6 1.388(7) yes
N3 C18 1.482(13) yes
N3 C16 1.474(11) yes
N3 C15 1.494(12) yes
N3 H3 0.9800 no
C1 C2 1.373(8) no
C2 C10 1.467(9) no
C2 C3 1.439(8) no
C3 C9 1.458(7) no
C4 C9 1.408(8) no
C4 C5 1.346(8) no
C5 C6 1.413(8) no
C6 C7 1.399(8) no
C7 C8 1.414(7) no
C8 C9 1.388(7) no
C11 C12 1.501(10) no
C12 C13 1.502(11) no
C14 C15 1.513(11) no
C16 C17 1.503(11) no
C1 H1 0.9300 no
C4 H4 0.9300 no
C11 H11B 0.9700 no
C11 H11A 0.9700 no
C12 H12 0.9800 no
C13 H13C 0.9600 no
C13 H13A 0.9600 no
C13 H13B 0.9600 no
C14 H14A 0.9700 no
C14 H14B 0.9700 no
C15 H15B 0.9700 no
C15 H15A 0.9700 no
C16 H16B 0.9700 no
C16 H16A 0.9700 no
C17 H17A 0.9700 no
C17 H17B 0.9700 no
C18 H18B 0.9600 no
C18 H18C 0.9600 no
C18 H18A 0.9600 no
C19 C26A 1.52(3) no
C19 C24B 1.55(2) no
C19 C26B 1.66(3) no
C19 C20 1.567(13) no
C19 C23 1.551(13) no
C19 C24A 1.59(2) no
C20 C21 1.45(2) no
C21 C22 1.48(2) no
C22 C23 1.469(17) no
C24A C25A 1.36(3) no
C24B C25B 1.61(4) no
C26A C27A 1.70(4) no
C20 H20A 0.9700 no
C20 H20B 0.9700 no
C21 H21B 0.9700 no
C21 H21A 0.9700 no
C22 H22A 0.9700 no
C22 H22B 0.9700 no
C23 H23B 0.9700 no
C23 H23A 0.9700 no

loop_
_geom_contact_atom_site_label_1
_geom_contact_atom_site_label_2
_geom_contact_distance
_geom_contact_site_symmetry_2
_geom_contact_publ_flag
F1 N2 2.791(6) . no
F1 C17 2.763(8) . no
F1 H17A 2.7300 . no
F1 H17B 2.3800 . no
F1 H4 2.7900 2_557 no
F1 H13A 2.7900 3_455 no
O1 C17 3.419(10) 4_557 no
O1 C1 3.386(7) 2_657 no
O1 C12 3.374(7) 2_657 no
O1 C13 3.404(9) 2_657 no
O2 C14 3.315(10) 4_547 no
O2 C17 3.395(9) 4_557 no
O2 O3 2.547(5) . no
O2 C6 3.339(11) 4_557 no
O3 C8 3.310(10) 4_547 no
O3 C13 3.357(9) 4_557 no
O3 O2 2.547(5) . no
O3 C11 3.405(9) 4_547 no
O4 N1 2.804(6) . no
O4 C14 2.888(8) . no
O4 N2 2.750(7) . no
O5A C20 3.334(18) . no
O5B C15 3.16(2) 3_545 no
O5B C14 3.365(19) 3_545 no
O5B C18 3.27(3) 3_545 no
O5B N3 2.61(3) 3_545 no
O5B C20 3.416(18) . no
O6A C18 3.33(2) 3_545 no
O6A N3 2.83(2) 3_545 no
O6A C16 3.36(2) 3_545 no
O6B O7B 2.02(3) . no
O6B N3 3.13(2) 3_545 no
O6B C16 3.41(2) 3_545 no
O6B C26B 2.90(3) . no
O6B C27B 2.82(4) . no
O7B C25B 2.80(4) . no
O7B C24B 2.63(4) . no
O7B C26B 2.39(3) . no
O7B C19 3.16(3) . no
O7B O6B 2.02(3) . no
O8A C23 3.38(2) . no
O8B C23 3.41(3) . no
O8B C18 3.26(3) . no
O8B C15 3.40(3) 1_545 no
O8B C19 3.36(3) . no
O8B C26B 2.42(4) . no
O1 H17B 2.4800 4_557 no
O1 H1 2.5200 2_657 no
O1 H13A 2.8500 2_657 no
O1 H12 2.6700 2_657 no
O1 H1 2.4800 . no
O2 H16A 2.8800 4_557 no
O2 H14A 2.8000 4_547 no
O2 H17B 2.8600 4_557 no
O3 H11A 2.5400 4_547 no
O3 H2 1.8200 . no
O3 H13C 2.5700 4_557 no
O3 H4 2.5800 . no
O4 H14A 2.3600 . no
O4 H13C 2.7300 . no
O5A H13B 2.7400 . no
O5A H14B 2.8000 3_545 no
O5A H16B 2.8400 3_555 no
O5A H20A 2.5700 . no
O5A H3 2.4200 3_545 no
O5B H3 1.6700 3_545 no
O5B H20A 2.7800 . no
O5B H13B 2.7500 . no
O5B H14B 2.7400 3_545 no
O6A H3 1.9300 3_545 no
O6B H11B 2.8600 1_545 no
O6B H3 2.3500 3_545 no
O7B H14A 2.9000 1_545 no
O8A H23A 2.6900 . no
O8A H15A 2.6700 1_545 no
O8A H18A 2.8500 . no
O8B H15A 2.5600 1_545 no
O8B H18A 2.3200 . no
O8B H23A 2.7500 . no
N1 O4 2.804(6) . no
N2 O4 2.750(7) . no
N2 F1 2.791(6) . no
N2 N3 2.818(9) . no
N3 C25B 3.18(3) 3_455 no
N3 O6B 3.13(2) 3_455 no
N3 N2 2.818(9) . no
N3 O5B 2.61(3) 3_455 no
N3 O6A 2.83(2) 3_455 no
C1 C4 3.585(11) 4_547 no
C1 C4 3.406(11) 4_557 no
C1 O1 3.386(7) 2_657 no
C2 C9 3.533(12) 4_557 no
C2 C4 3.364(11) 4_557 no
C2 C9 3.553(12) 4_547 no
C2 C5 3.560(11) 4_557 no
C2 C4 3.453(11) 4_547 no
C3 C9 3.454(12) 4_557 no
C3 C8 3.376(11) 4_547 no
C3 C9 3.393(12) 4_547 no
C3 C8 3.558(11) 4_557 no
C4 C2 3.364(11) 4_547 no
C4 C1 3.585(11) 4_557 no
C4 C2 3.453(11) 4_557 no
C4 C1 3.406(11) 4_547 no
C5 C10 3.371(11) 4_547 no
C5 C10 3.412(11) 4_557 no
C5 C2 3.560(11) 4_547 no
C6 O2 3.339(11) 4_547 no
C6 C10 3.525(12) 4_557 no
C6 C10 3.528(12) 4_547 no
C7 C13 3.556(9) . no
C8 C3 3.376(11) 4_557 no
C8 C3 3.558(11) 4_547 no
C8 O3 3.310(10) 4_557 no
C9 C3 3.393(12) 4_557 no
C9 C3 3.454(12) 4_547 no
C9 C2 3.533(12) 4_547 no
C9 C2 3.553(12) 4_557 no
C10 C5 3.371(11) 4_557 no
C10 C6 3.525(12) 4_547 no
C10 C6 3.528(12) 4_557 no
C10 C5 3.412(11) 4_547 no
C11 O3 3.405(9) 4_557 no
C12 O1 3.374(7) 2_657 no
C13 O1 3.404(8) 2_657 no
C13 C25B 3.60(3) . no
C13 O3 3.357(9) 4_547 no
C13 C7 3.556(9) . no
C14 O2 3.315(10) 4_557 no
C14 O5B 3.365(19) 3_455 no
C14 O4 2.888(8) . no
C15 O5B 3.16(2) 3_455 no
C15 O8B 3.40(3) 1_565 no
C16 O6B 3.41(2) 3_455 no
C16 O6A 3.36(2) 3_455 no
C17 F1 2.763(8) . no
C17 O1 3.419(10) 4_547 no
C17 O2 3.395(9) 4_547 no
C18 O8B 3.26(3) . no
C18 O6A 3.33(2) 3_455 no
C18 O5B 3.27(3) 3_455 no
C19 O8B 3.36(3) . no
C19 O7B 3.16(3) . no
C19 C27B 2.91(5) . no
C20 O5B 3.416(18) . no
C20 O5A 3.334(18) . no
C23 O8B 3.41(3) . no
C23 O8A 3.38(2) . no
C23 C27B 3.45(5) . no
C24B O7B 2.63(4) . no
C24B C27B 2.77(5) . no
C25B N3 3.18(3) 3_545 no
C25B O7B 2.80(4) . no
C25B C27B 3.37(5) . no
C25B C13 3.60(3) . no
C26B O6B 2.90(3) . no
C26B O7B 2.39(3) . no
C26B O8B 2.42(4) . no
C26B C27B 2.00(5) . no
C27B C26B 2.00(5) . no
C27B C23 3.45(5) . no
C27B C25B 3.37(5) . no
C27B C19 2.91(5) . no
C27B O6B 2.82(4) . no
C27B C24B 2.77(5) . no
C1 H13A 2.9400 . no
C3 H2 2.3400 . no
C5 H17B 2.7200 . no
C7 H14A 2.7400 . no
C8 H11A 2.8600 . no
C10 H17B 2.8800 4_557 no
C13 H17A 3.0000 3_545 no
C17 H12 3.0700 3_445 no
C25A H3 2.6100 3_545 no
C25A H20A 2.4800 . no
C25A H13B 2.8300 . no
C25B H13B 2.8800 . no
C25B H3 2.2300 3_545 no
C25B H20A 2.8600 . no
C27A H23A 2.7500 . no
C27B H15A 3.0100 1_545 no
C27B H14A 3.0500 1_545 no
H1 H12 2.3500 . no
H1 O1 2.4800 . no
H1 O1 2.5200 2_657 no
H2 C3 2.3400 . no
H2 O3 1.8200 . no
H3 O5A 2.4200 3_455 no
H3 O6A 1.9300 3_455 no
H3 C25A 2.6100 3_455 no
H3 H17A 2.3700 . no
H3 O6B 2.3500 3_455 no
H3 H14B 2.4400 . no
H3 C25B 2.2300 3_455 no
H3 O5B 1.6700 3_455 no
H4 O3 2.5800 . no
H4 F1 2.7900 2_557 no
H11A C8 2.8600 . no
H11A O3 2.5400 4_557 no
H11B O6B 2.8600 1_565 no
H11B H13B 2.5100 . no
H12 H1 2.3500 . no
H12 H17B 2.4300 3_555 no
H12 O1 2.6700 2_657 no
H12 C17 3.0700 3_555 no
H13A O1 2.8500 2_657 no
H13A F1 2.7900 3_545 no
H13A C1 2.9400 . no
H13B C25A 2.8300 . no
H13B C25B 2.8800 . no
H13B O5A 2.7400 . no
H13B O5B 2.7500 . no
H13B H11B 2.5100 . no
H13C O4 2.7300 . no
H13C O3 2.5700 4_547 no
H14A O2 2.8000 4_557 no
H14A C27B 3.0500 1_565 no
H14A C7 2.7400 . no
H14A O4 2.3600 . no
H14A O7B 2.9000 1_565 no
H14B H3 2.4400 . no
H14B H17A 2.4700 . no
H14B O5A 2.8000 3_455 no
H14B O5B 2.7400 3_455 no
H15A O8A 2.6700 1_565 no
H15A H18B 2.4600 . no
H15A O8B 2.5600 1_565 no
H15A C27B 3.0100 1_565 no
H15B H16A 2.4900 . no
H15B H18A 2.5500 . no
H16A H15B 2.4900 . no
H16A O2 2.8800 4_547 no
H16A H18A 2.5700 . no
H16B O5A 2.8400 3_445 no
H16B H18C 2.4200 . no
H17A F1 2.7300 . no
H17A H3 2.3700 . no
H17A H14B 2.4700 . no
H17A C13 3.0000 3_455 no
H17B O2 2.8600 4_547 no
H17B C10 2.8800 4_547 no
H17B O1 2.4800 4_547 no
H17B H12 2.4300 3_445 no
H17B C5 2.7200 . no
H17B F1 2.3800 . no
H18A H16A 2.5700 . no
H18A O8A 2.8500 . no
H18A O8B 2.3200 . no
H18A H15B 2.5500 . no
H18B H15A 2.4600 . no
H18C H16B 2.4200 . no
H20A C25B 2.8600 . no
H20A O5A 2.5700 . no
H20A C25A 2.4800 . no
H20A O5B 2.7800 . no
H23A C27A 2.7500 . no
H23A O8B 2.7500 . no
H23A O8A 2.6900 . no

loop_
_geom_hbond_atom_site_label_D
_geom_hbond_atom_site_label_H
_geom_hbond_atom_site_label_A
_geom_hbond_distance_DH
_geom_hbond_distance_HA
_geom_hbond_distance_DA
_geom_hbond_angle_DHA
_geom_hbond_site_symmetry_A
_geom_hbond_publ_flag
O2 H2 O3 0.8200 1.8200 2.547(5) 146.00 . yes
N3 H3 O5B 0.9800 1.6700 2.61(3) 158.00 3_455 yes
N3 H3 O6B 0.9800 2.3500 3.13(2) 135.00 3_455 yes
C1 H1 O1 0.9300 2.4800 2.797(8) 100.00 . yes
C1 H1 O1 0.9300 2.5200 3.386(7) 155.00 2_657 yes
C11 H11A O3 0.9700 2.5400 3.405(9) 148.00 4_557 yes
C13 H13C O3 0.9600 2.5700 3.357(9) 139.00 4_547 yes
C14 H14A O4 0.9700 2.3600 2.888(8) 114.00 . yes
C17 H17B F1 0.9700 2.3800 2.763(8) 103.00 . yes
C17 H17B O1 0.9700 2.4800 3.419(10) 164.00 4_547 yes

loop_
_geom_torsion_atom_site_label_1
_geom_torsion_atom_site_label_2
_geom_torsion_atom_site_label_3
_geom_torsion_atom_site_label_4
_geom_torsion
_geom_torsion_publ_flag
C11 O4 C7 C6 150.8(7) no
C11 O4 C7 C8 -27.8(10) no
C7 O4 C11 C12 58.7(8) no
C8 N1 C1 C2 2.9(12) no
C12 N1 C1 C2 -178.4(8) no
C1 N1 C12 C13 82.1(8) no
C8 N1 C12 C13 -99.1(7) no
C1 N1 C8 C9 -3.5(11) no
C1 N1 C8 C7 -177.7(7) no
C12 N1 C8 C7 3.5(10) no
C12 N1 C8 C9 177.8(7) no
C8 N1 C12 C11 26.8(9) no
C1 N1 C12 C11 -152.0(7) no
C6 N2 C14 C15 136.4(7) no
C17 N2 C6 C5 -35.1(11) no
C14 N2 C6 C7 -53.2(11) no
C14 N2 C17 C16 59.5(8) no
C6 N2 C17 C16 -134.8(7) no
C17 N2 C6 C7 142.6(8) no
C14 N2 C6 C5 129.1(8) no
C17 N2 C14 C15 -58.1(8) no
C15 N3 C16 C17 58.8(8) no
C18 N3 C16 C17 -174.5(7) no
C18 N3 C15 C14 174.8(8) no
C16 N3 C15 C14 -58.3(10) no
N1 C1 C2 C3 -0.7(12) no
N1 C1 C2 C10 177.6(7) no
C1 C2 C3 C9 -0.9(12) no
C1 C2 C10 O2 175.7(8) no
C1 C2 C3 O3 -177.7(8) no
C3 C2 C10 O2 -6.1(12) no
C10 C2 C3 C9 -179.1(8) no
C1 C2 C10 O1 1.7(13) no
C10 C2 C3 O3 4.1(13) no
C3 C2 C10 O1 179.9(8) no
C2 C3 C9 C4 -179.9(8) no
O3 C3 C9 C8 177.0(8) no
O3 C3 C9 C4 -3.0(13) no
C2 C3 C9 C8 0.2(12) no
C9 C4 C5 F1 -176.8(7) no
C9 C4 C5 C6 -0.5(12) no
C5 C4 C9 C8 2.4(12) no
C5 C4 C9 C3 -177.6(8) no
F1 C5 C6 C7 176.5(7) no
F1 C5 C6 N2 -5.7(11) no
C4 C5 C6 N2 177.9(8) no
C4 C5 C6 C7 0.1(12) no
N2 C6 C7 O4 2.0(12) no
N2 C6 C7 C8 -179.4(8) no
C5 C6 C7 O4 179.9(7) no
C5 C6 C7 C8 -1.5(12) no
C6 C7 C8 N1 177.7(7) no
O4 C7 C8 C9 -178.0(8) no
O4 C7 C8 N1 -3.7(12) no
C6 C7 C8 C9 3.4(12) no
C7 C8 C9 C3 176.1(8) no
N1 C8 C9 C3 1.9(12) no
C7 C8 C9 C4 -3.8(12) no
N1 C8 C9 C4 -178.0(7) no
O4 C11 C12 C13 67.3(7) no
O4 C11 C12 N1 -56.7(8) no
N2 C14 C15 N3 56.6(9) no
N3 C16 C17 N2 -58.4(8) no
C23 C19 C20 C21 6.3(12) no
C24B C19 C20 C21 -115.1(15) no
C26A C19 C20 C21 129.2(14) no
C20 C19 C23 C22 11.1(12) no
C24B C19 C23 C22 137.2(14) no
C26A C19 C23 C22 -96.3(16) no
C20 C19 C24B C25B -60(2) no
C23 C19 C24B C25B -177.0(17) no
C26A C19 C24B C25B 50(2) no
C20 C19 C26A C27A -175.6(13) no
C23 C19 C26A C27A -65.9(18) no
C24B C19 C26A C27A 61.7(18) no
C19 C20 C21 C22 -21.3(15) no
C20 C21 C22 C23 28.6(18) no
C21 C22 C23 C19 -24.3(17) no
C19 C24B C25B O5B 90(3) no
C19 C24B C25B O6B -87(2) no
C19 C26A C27A O7A -103(2) no
C19 C26A C27A O8A 100(2) no
